data_4075900
loop_
_publ_author_name
'Janas, Zofia'
'Jerzykiewicz, Lucjan B.'
'Sobota, Piotr'
'Szczegot, Krzysztof'

_publ_section_title
;
 Homo- and Heterometallic Aluminum and Titanium Complexes of Tridentate
 (OSO) Ligand:&#x00A0; Synthesis, Structure, and Catalytic Activity
;
_journal_issue 16
_journal_name_full Organometallics
_journal_page_first 3987
_journal_paper_doi 10.1021/om050271o
_journal_volume 24
_journal_year 2005
_chemical_compound_source 'see text'
_chemical_formula_moiety 'C62 H96 O6 S2 Ti2, C4 H10 O '
_chemical_formula_sum 'C66 H106 O7 S2 Ti2'
_chemical_formula_weight 1171.50
_chemical_name_systematic ' ?'
_space_group_IT_number 2
_symmetry_cell_setting triclinic
_symmetry_Int_Tables_number 2
_symmetry_space_group_name_Hall '-P 1'
_symmetry_space_group_name_H-M 'P -1'
_atom_sites_solution_hydrogens geom
_atom_sites_solution_primary direct
_cell_angle_alpha 79.10(3)
_cell_angle_beta 81.80(3)
_cell_angle_gamma 78.79(3)
_cell_formula_units_Z 1
_cell_length_a 7.011(3)
_cell_length_b 13.791(6)
_cell_length_c 17.957(5)
_cell_measurement_reflns_used 6328
_cell_measurement_temperature 100
_cell_measurement_theta_max 26
_cell_measurement_theta_min 3
_cell_volume 1662.3(11)
_computing_cell_refinement 'CrysAlis RED (Oxford Diffraction, 2001)'
_computing_data_collection 'CrysAlis CCD (Oxford Diffraction, 2001)'
_computing_data_reduction 'CrysAlis RED'
_computing_molecular_graphics 'SHELXTL-NT (Bruker, 1999)'
_computing_publication_material 'SHELXTL-NT (Bruker, 1999)'
_computing_structure_refinement 'CRYSTALS (Watkin et al., 2003)'
_computing_structure_solution 'SHELXTL-NT (Bruker, 1999)'
_diffrn_ambient_temperature 100(1)
_diffrn_measured_fraction_theta_full 0.997
_diffrn_measured_fraction_theta_max 0.916
_diffrn_measurement_device_type 'Kuma KM-4 CCD'
_diffrn_measurement_method '\w scan'
_diffrn_radiation_monochromator graphite
_diffrn_radiation_probe x-ray
_diffrn_radiation_source 'fine-focus sealed tube'
_diffrn_radiation_type MoK\a
_diffrn_radiation_wavelength 0.71073
_diffrn_reflns_av_R_equivalents 0.0400
_diffrn_reflns_limit_h_max 9
_diffrn_reflns_limit_h_min -9
_diffrn_reflns_limit_k_max 18
_diffrn_reflns_limit_k_min -18
_diffrn_reflns_limit_l_max 23
_diffrn_reflns_limit_l_min -22
_diffrn_reflns_number 22259
_diffrn_reflns_reduction_process ' ?'
_diffrn_reflns_theta_full 26.79
_diffrn_reflns_theta_max 28.50
_diffrn_reflns_theta_min 2.99
_exptl_absorpt_coefficient_mu 0.351
_exptl_absorpt_correction_T_max 0.981
_exptl_absorpt_correction_T_min 0.893
_exptl_absorpt_correction_type analytical
_exptl_absorpt_process_details 'CrysAlis CCD (Oxford Diffraction, 2001)'
_exptl_crystal_colour colorless
_exptl_crystal_density_diffrn 1.170
_exptl_crystal_density_method 'Not Measured'
_exptl_crystal_description ' plate'
_exptl_crystal_F_000 634
_exptl_crystal_size_max 0.321
_exptl_crystal_size_mid 0.132
_exptl_crystal_size_min 0.054
_refine_diff_density_max 0.620
_refine_diff_density_min -0.430
_refine_diff_density_rms 0.000186
_refine_ls_extinction_method none
_refine_ls_goodness_of_fit_ref 1.181
_refine_ls_hydrogen_treatment constr
_refine_ls_matrix_type full
_refine_ls_number_parameters 367
_refine_ls_number_reflns 4235
_refine_ls_number_restraints 0
_refine_ls_restrained_S_all 1.181
_refine_ls_R_factor_all 0.1289
_refine_ls_R_factor_gt 0.0510
_refine_ls_shift/su_max 0.000
_refine_ls_structure_factor_coef F
_refine_ls_weighting_details
;
 Method, part 1, Chebychev polynomial, (Watkin, 1994, Prince, 1982)
 [weight] = 1.0/[A~0~*T~0~(x)+A~1~*T~1~(x) ... +A~n-1~]*T~n-1~(x)]
 where A~i~ are the Chebychev coefficients listed below and x= Fcalc/Fmax
 Method = Robust Weighting (Prince, 1982)
 W = [weight] * [1-(deltaF/6*sigmaF)^2^]^2^
 A~i~ are:
 5.67 0.688 5.20 1.46 0.616
;
_refine_ls_weighting_scheme calc
_refine_ls_wR_factor_gt 0.0467
_refine_ls_wR_factor_ref 0.0553
_reflns_number_gt 4235
_reflns_number_total 7739
_reflns_threshold_expression i>2.00u(i)
_cod_data_source_file om050271osi20050411_033007.cif
_cod_data_source_block C66H106O7S2Ti2
_cod_depositor_comments
;
The following automatic conversions were performed:

'_symmetry_cell_setting' value 'Triclinic' changed to 'triclinic'
according to /home/saulius/struct/CIF-dictionaries/cif_core.dic
dictionary named 'cif_core.dic' version 2.4.1 from 2010-06-29.

Automatic conversion script
Id: cif_fix_values 1715 2011-07-08 13:25:40Z adriana 
;
_cod_original_formula_sum 'C66 H106 O7 S2 Ti2 '
_cod_database_code 4075900

loop_
_symmetry_equiv_pos_as_xyz
x,y,z
-x,-y,-z

loop_
_atom_site_aniso_label
_atom_site_aniso_U_11
_atom_site_aniso_U_22
_atom_site_aniso_U_33
_atom_site_aniso_U_23
_atom_site_aniso_U_13
_atom_site_aniso_U_12
Ti1 0.0158(3) 0.0191(3) 0.0151(3) -0.0023(2) -0.0001(2) -0.0062(2)
S1 0.0167(4) 0.0181(4) 0.0144(3) -0.0029(3) -0.0017(3) -0.0017(3)
O1 0.0170(10) 0.0202(11) 0.0194(10) -0.0061(8) 0.0006(8) -0.0018(8)
O11 0.0171(10) 0.0212(11) 0.0236(11) -0.0023(8) -0.0008(8) -0.0052(8)
O21 0.0203(10) 0.0231(11) 0.0162(10) -0.0053(8) 0.0026(8) -0.0094(9)
C1 0.0257(16) 0.0298(17) 0.0220(15) -0.0014(13) -0.0032(12) -0.0116(13)
C11 0.0143(13) 0.0207(14) 0.0148(13) -0.0065(11) -0.0022(10) 0.0001(11)
C12 0.0210(14) 0.0190(15) 0.0152(13) -0.0050(11) -0.0014(11) -0.0034(12)
C13 0.0163(14) 0.0209(15) 0.0312(16) -0.0078(12) -0.0060(12) -0.0033(12)
C14 0.0232(15) 0.0204(15) 0.0311(17) -0.0077(13) -0.0120(13) 0.0050(12)
C15 0.0256(15) 0.0162(14) 0.0185(14) -0.0026(11) -0.0030(12) 0.0004(12)
C16 0.0177(13) 0.0200(14) 0.0142(13) -0.0037(11) -0.0010(10) -0.0011(11)
C17 0.0380(18) 0.0185(15) 0.0188(15) -0.0009(12) -0.0004(13) -0.0009(13)
C18 0.0288(16) 0.0170(15) 0.0272(16) 0.0013(12) -0.0060(13) -0.0016(12)
C19 0.0420(19) 0.0194(15) 0.0312(17) -0.0066(13) -0.0037(14) -0.0055(14)
C21 0.0181(13) 0.0178(14) 0.0140(13) -0.0024(11) -0.0027(11) -0.0014(11)
C22 0.0149(13) 0.0161(13) 0.0134(13) 0.0011(10) -0.0015(10) -0.0004(11)
C23 0.0219(15) 0.0197(15) 0.0231(15) -0.0050(12) -0.0027(12) -0.0073(12)
C24 0.0220(15) 0.0216(15) 0.0193(14) -0.0066(12) -0.0007(11) -0.0007(12)
C25 0.0190(14) 0.0176(14) 0.0162(14) -0.0007(11) -0.0020(11) -0.0012(11)
C26 0.0160(13) 0.0175(14) 0.0163(13) 0.0014(11) -0.0020(10) -0.0026(11)
C27 0.0183(14) 0.0228(15) 0.0235(15) -0.0056(12) 0.0047(11) -0.0051(12)
C28 0.0273(16) 0.0334(18) 0.0282(17) -0.0113(14) 0.0080(13) -0.0141(14)
C29 0.0329(18) 0.0369(19) 0.0204(15) -0.0031(14) -0.0025(13) -0.0062(15)
C31 0.0230(15) 0.0241(16) 0.0239(15) -0.0080(12) 0.0033(12) 0.0021(12)
C32 0.058(3) 0.047(2) 0.058(3) -0.031(2) 0.010(2) -0.018(2)
C171 0.041(2) 0.0266(19) 0.044(2) 0.0089(16) 0.0168(17) -0.0019(16)
C172 0.097(4) 0.032(2) 0.0183(16) -0.0029(15) -0.0109(19) -0.002(2)
C191 0.073(3) 0.0310(19) 0.0233(17) -0.0089(14) -0.0020(17) -0.0145(19)
C192 0.064(3) 0.037(2) 0.049(2) -0.0076(18) -0.007(2) -0.026(2)
C193 0.066(3) 0.025(2) 0.062(3) -0.0171(19) 0.007(2) 0.0006(19)
C271 0.0207(16) 0.053(2) 0.0329(18) -0.0122(16) 0.0014(13) -0.0116(15)
C272 0.0250(17) 0.041(2) 0.045(2) -0.0119(17) 0.0045(15) -0.0004(15)
C291 0.081(4) 0.044(3) 0.057(3) -0.020(2) -0.019(3) 0.005(2)
C292 0.093(4) 0.046(2) 0.0264(19) -0.0011(17) -0.002(2) -0.031(2)
C293 0.035(2) 0.088(4) 0.052(3) 0.031(3) -0.008(2) -0.007(2)
O22 0.031(2) 0.201(7) 0.091(4) -0.111(5) -0.026(2) 0.031(3)
C2 0.048(5) 0.025(4) 0.029(4) -0.010(3) 0.007(3) 0.000(3)
C3 0.025(4) 0.041(4) 0.039(4) 0.000(3) -0.006(3) 0.001(3)
C4 0.028(4) 0.057(6) 0.053(5) -0.029(5) -0.014(4) 0.002(4)
C294 0.034(4) 0.031(4) 0.025(3) 0.002(3) -0.005(3) -0.010(3)

loop_
_atom_site_label
_atom_site_type_symbol
_atom_site_thermal_displace_type
_atom_site_fract_x
_atom_site_fract_y
_atom_site_fract_z
_atom_site_occupancy
_atom_site_U_iso_or_equiv
Ti1 Ti Uani 0.42691(8) 0.02967(4) 0.41639(3) 1.000 0.0165(2)
S1 S Uani 0.72240(10) 0.16401(5) 0.36304(4) 1.000 0.0166(2)
O1 O Uani 0.3846(3) 0.06755(15) 0.51992(11) 1.000 0.0189(6)
O11 O Uani 0.2968(3) 0.15515(15) 0.37544(12) 1.000 0.0207(6)
O21 O Uani 0.5701(3) -0.00656(15) 0.32801(11) 1.000 0.0193(6)
C1 C Uani 0.1984(5) -0.0484(2) 0.42199(17) 1.000 0.0252(9)
C11 C Uani 0.5376(4) 0.2559(2) 0.31869(15) 1.000 0.0165(8)
C12 C Uani 0.3437(4) 0.2399(2) 0.33305(15) 1.000 0.0182(8)
C13 C Uani 0.1980(4) 0.3147(2) 0.30153(18) 1.000 0.0220(9)
C14 C Uani 0.2478(4) 0.4002(2) 0.25401(18) 1.000 0.0248(9)
C15 C Uani 0.4399(4) 0.4166(2) 0.23808(16) 1.000 0.0206(8)
C16 C Uani 0.5840(4) 0.3431(2) 0.27160(15) 1.000 0.0176(8)
C17 C Uani 0.4907(5) 0.5092(2) 0.18169(17) 1.000 0.0262(9)
C18 C Uani 0.3582(5) 0.6078(2) 0.20075(18) 1.000 0.0250(9)
C19 C Uani 0.3759(5) 0.6546(2) 0.27100(19) 1.000 0.0306(10)
C21 C Uani 0.8192(4) 0.0937(2) 0.28850(15) 1.000 0.0168(8)
C22 C Uani 0.7286(4) 0.0149(2) 0.28040(15) 1.000 0.0156(8)
C23 C Uani 0.8073(4) -0.0412(2) 0.22244(17) 1.000 0.0208(9)
C24 C Uani 0.9681(4) -0.0160(2) 0.17343(16) 1.000 0.0211(8)
C25 C Uani 1.0619(4) 0.0621(2) 0.18054(16) 1.000 0.0181(8)
C26 C Uani 0.9856(4) 0.1160(2) 0.23959(16) 1.000 0.0172(8)
C27 C Uani 1.2421(4) 0.0851(2) 0.12542(17) 1.000 0.0218(8)
C28 C Uani 1.1938(5) 0.1286(3) 0.04257(18) 1.000 0.0287(10)
C29 C Uani 1.0479(5) 0.2259(3) 0.02010(18) 1.000 0.0303(10)
C31 C Uani 0.2499(4) 0.1538(2) 0.54346(18) 1.000 0.0246(9)
C32 C Uani 0.3546(7) 0.2402(3) 0.5409(3) 1.000 0.0518(16)
C171 C Uani 0.7074(6) 0.5154(3) 0.1754(2) 1.000 0.0419(11)
C172 C Uani 0.4454(8) 0.4979(3) 0.1023(2) 1.000 0.0501(16)
C191 C Uani 0.3986(7) 0.5773(3) 0.3438(2) 1.000 0.0414(13)
C192 C Uani 0.5475(7) 0.7133(3) 0.2554(2) 1.000 0.0475(14)
C193 C Uani 0.1880(7) 0.7296(3) 0.2828(3) 1.000 0.0522(16)
C271 C Uani 1.3543(5) 0.1514(3) 0.1569(2) 1.000 0.0346(10)
C272 C Uani 1.3870(5) -0.0149(3) 0.1220(2) 1.000 0.0379(11)
C291 C Uani 1.0818(8) 0.3170(3) 0.0465(3) 1.000 0.0601(19)
C292 C Uani 1.0650(8) 0.2441(3) -0.0670(2) 1.000 0.0536(16)
C293 C Uani 0.8364(6) 0.2100(4) 0.0475(3) 1.000 0.0642(18)
O22 O Uani 0.00000 0.50000 0.50000 1.000 0.101(3)
C2 C Uani 0.1756(12) 0.6282(6) 0.5413(4) 0.500 0.035(3)
C3 C Uani -0.0119(10) 0.4306(6) 0.4792(5) 0.500 0.037(2)
C4 C Uani -0.1828(11) 0.4389(9) 0.4336(5) 0.500 0.044(3)
C294 C Uani 0.1608(11) 0.5223(6) 0.5352(4) 0.500 0.030(2)
H1711 H Uiso 0.73500 0.57660 0.13820 1.000 0.0443
H1712 H Uiso 0.74310 0.51970 0.22640 1.000 0.0443
H1713 H Uiso 0.78760 0.45450 0.15700 1.000 0.0443
H1721 H Uiso 0.47460 0.55680 0.06380 1.000 0.0585
H1722 H Uiso 0.30270 0.49360 0.10480 1.000 0.0585
H1723 H Uiso 0.52600 0.43510 0.08720 1.000 0.0585
H1911 H Uiso 0.41030 0.61190 0.38660 1.000 0.0512
H1912 H Uiso 0.51930 0.52650 0.33550 1.000 0.0512
H1913 H Uiso 0.28180 0.54380 0.35580 1.000 0.0512
H1921 H Uiso 0.55560 0.74240 0.30220 1.000 0.0599
H11 H Uiso 0.10350 -0.03710 0.46830 1.000 0.0326
H1922 H Uiso 0.52530 0.76870 0.21170 1.000 0.0599
H12 H Uiso 0.25090 -0.12200 0.42580 1.000 0.0326
H1923 H Uiso 0.67290 0.66740 0.24410 1.000 0.0599
H13 H Uiso 0.12870 -0.02480 0.37530 1.000 0.0326
H1931 H Uiso 0.19110 0.76180 0.32810 1.000 0.0605
H1932 H Uiso 0.17310 0.78170 0.23660 1.000 0.0605
H1933 H Uiso 0.07310 0.69310 0.29280 1.000 0.0605
H2711 H Uiso 1.47170 0.16490 0.11980 1.000 0.0460
H2712 H Uiso 1.39970 0.11550 0.20680 1.000 0.0460
H2713 H Uiso 1.26790 0.21600 0.16410 1.000 0.0460
H2721 H Uiso 1.50530 -0.00140 0.08580 1.000 0.0503
H2722 H Uiso 1.42520 -0.04410 0.17350 1.000 0.0503
H2723 H Uiso 1.32160 -0.06220 0.10260 1.000 0.0503
H2911 H Uiso 0.98280 0.37650 0.02780 1.000 0.0835
H2912 H Uiso 1.21690 0.33190 0.02210 1.000 0.0835
H2913 H Uiso 1.07820 0.30690 0.10200 1.000 0.0835
H2921 H Uiso 0.97590 0.30530 -0.08570 1.000 0.0654
H2922 H Uiso 1.20470 0.25070 -0.08700 1.000 0.0654
H2923 H Uiso 1.03380 0.18440 -0.08420 1.000 0.0654
H2931 H Uiso 0.74470 0.27480 0.03250 1.000 0.0732
H2932 H Uiso 0.82090 0.19240 0.10480 1.000 0.0732
H2933 H Uiso 0.80540 0.15640 0.02460 1.000 0.0732
H131 H Uiso 0.05780 0.30650 0.31260 1.000 0.0271
H141 H Uiso 0.14160 0.45150 0.23150 1.000 0.0274
H161 H Uiso 0.72300 0.35360 0.26170 1.000 0.0212
H181 H Uiso 0.37860 0.66030 0.15520 1.000 0.0298
H182 H Uiso 0.22090 0.59510 0.20680 1.000 0.0298
H231 H Uiso 0.74720 -0.09830 0.21660 1.000 0.0247
H241 H Uiso 1.01880 -0.05500 0.13110 1.000 0.0236
H261 H Uiso 1.04990 0.17070 0.24720 1.000 0.0206
H281 H Uiso 1.32250 0.13900 0.01330 1.000 0.0394
H282 H Uiso 1.14590 0.07400 0.02540 1.000 0.0394
H311 H Uiso 0.19120 0.13400 0.59700 1.000 0.0284
H312 H Uiso 0.14610 0.17480 0.50870 1.000 0.0284
H321 H Uiso 0.25830 0.29730 0.55740 1.000 0.0662
H322 H Uiso 0.45900 0.21890 0.57590 1.000 0.0662
H323 H Uiso 0.41400 0.25980 0.48760 1.000 0.0662
H21 H Uiso 0.29730 0.62850 0.56520 0.500 0.0426
H22 H Uiso 0.05890 0.65730 0.57410 0.500 0.0426
H23 H Uiso 0.18210 0.67210 0.48970 0.500 0.0426
H31 H Uiso -0.02470 0.37740 0.52520 0.500 0.0410
H2941 H Uiso 0.16170 0.48240 0.58600 0.500 0.0363
H32 H Uiso 0.11260 0.41100 0.44670 0.500 0.0410
H2942 H Uiso 0.28500 0.49720 0.50150 0.500 0.0363
H41 H Uiso -0.17630 0.37200 0.41860 0.500 0.0628
H42 H Uiso -0.30540 0.45690 0.46620 0.500 0.0628
H43 H Uiso -0.16810 0.49060 0.38770 0.500 0.0628

loop_
_atom_type_symbol
_atom_type_description
_atom_type_scat_dispersion_real
_atom_type_scat_dispersion_imag
_atom_type_scat_source
Ti Ti 0.2776 0.4457 'International Tables Vol C Tables 4.2.6.8 and 6.1.1.4'
S S 0.1246 0.1234 'International Tables Vol C Tables 4.2.6.8 and 6.1.1.4'
O O 0.0106 0.0060 'International Tables Vol C Tables 4.2.6.8 and 6.1.1.4'
H H 0.0000 0.0000 'International Tables Vol C Tables 4.2.6.8 and 6.1.1.4'
C C 0.0033 0.0016 'International Tables Vol C Tables 4.2.6.8 and 6.1.1.4'

loop_
_geom_angle_atom_site_label_1
_geom_angle_atom_site_label_2
_geom_angle_atom_site_label_3
_geom_angle
_geom_angle_site_symmetry_1
_geom_angle_site_symmetry_3
_geom_angle_publ_flag
O1 Ti1 O11 90.93(10) . . yes
O1 Ti1 O21 156.37(10) . . yes
O1 Ti1 C1 101.12(11) . . yes
O1 Ti1 O1 72.67(9) . 2_656 yes
O11 Ti1 O21 98.95(10) . . yes
O11 Ti1 C1 97.22(11) . . yes
O1 Ti1 O11 156.17(10) 2_656 . yes
O21 Ti1 C1 98.88(11) . . yes
O1 Ti1 O21 90.77(9) 2_656 . yes
O1 Ti1 C1 102.74(11) 2_656 . yes
C11 S1 C21 101.52(13) . . yes
Ti1 O1 C31 126.20(18) . . yes
Ti1 O1 Ti1 107.33(10) . 2_656 yes
Ti1 O1 C31 126.37(17) 2_656 . yes
Ti1 O11 C12 137.5(2) . . yes
Ti1 O21 C22 139.37(19) . . yes
C3 O22 C294 50.6(5) . 2_566 yes
C3 O22 C294 129.5(5) . . yes
C3 O22 C3 180.00 . 2_566 yes
C3 O22 C294 129.5(5) 2_566 2_566 yes
C3 O22 C294 50.6(5) 2_566 . yes
C294 O22 C294 180.00 . 2_566 yes
S1 C11 C12 118.7(2) . . yes
S1 C11 C16 121.0(2) . . yes
C12 C11 C16 120.3(3) . . no
O11 C12 C11 121.4(3) . . yes
O11 C12 C13 120.2(3) . . yes
C11 C12 C13 118.4(3) . . no
C12 C13 C14 120.3(3) . . no
C13 C14 C15 122.1(3) . . no
C14 C15 C17 120.6(3) . . no
C16 C15 C17 122.0(3) . . no
C14 C15 C16 117.4(3) . . no
C11 C16 C15 121.5(3) . . no
C15 C17 C172 107.1(3) . . no
C18 C17 C171 111.8(3) . . no
C15 C17 C18 112.0(3) . . no
C15 C17 C171 112.0(3) . . no
C18 C17 C172 106.0(3) . . no
C171 C17 C172 107.5(3) . . no
C17 C18 C19 123.0(3) . . no
C191 C19 C192 109.5(3) . . no
C18 C19 C191 113.1(3) . . no
C18 C19 C192 111.1(3) . . no
C18 C19 C193 106.5(3) . . no
C192 C19 C193 107.5(3) . . no
C191 C19 C193 109.0(3) . . no
S1 C21 C26 120.4(2) . . yes
C22 C21 C26 120.7(3) . . no
S1 C21 C22 118.9(2) . . yes
O21 C22 C21 120.3(2) . . yes
O21 C22 C23 121.1(3) . . yes
C21 C22 C23 118.6(3) . . no
C22 C23 C24 119.7(3) . . no
C23 C24 C25 122.8(3) . . no
C24 C25 C26 117.2(3) . . no
C24 C25 C27 120.4(2) . . no
C26 C25 C27 122.5(3) . . no
C21 C26 C25 121.0(3) . . no
C28 C27 C271 112.4(3) . . no
C25 C27 C28 113.2(2) . . no
C25 C27 C271 111.1(2) . . no
C25 C27 C272 107.9(2) . . no
C271 C27 C272 104.8(3) . . no
C28 C27 C272 106.9(3) . . no
C27 C28 C29 124.4(3) . . no
C291 C29 C292 109.2(3) . . no
C291 C29 C293 109.1(4) . . no
C28 C29 C291 115.8(3) . . no
C28 C29 C292 105.5(3) . . no
C28 C29 C293 110.6(3) . . no
C292 C29 C293 106.1(4) . . no
O1 C31 C32 111.1(3) . . yes
H11 C1 H13 109.19 . . no
Ti1 C1 H11 109.78 . . no
Ti1 C1 H12 109.78 . . no
Ti1 C1 H13 110.00 . . no
H11 C1 H12 108.77 . . no
H12 C1 H13 109.31 . . no
C12 C13 H131 120.09 . . no
C14 C13 H131 119.64 . . no
C15 C14 H141 119.32 . . no
C13 C14 H141 118.59 . . no
C11 C16 H161 119.55 . . no
C15 C16 H161 118.93 . . no
C17 C18 H182 105.89 . . no
C17 C18 H181 106.09 . . no
H181 C18 H182 109.77 . . no
C19 C18 H181 106.01 . . no
C19 C18 H182 105.74 . . no
C22 C23 H231 119.80 . . no
C24 C23 H231 120.53 . . no
C25 C24 H241 118.62 . . no
C23 C24 H241 118.57 . . no
C25 C26 H261 119.49 . . no
C21 C26 H261 119.52 . . no
C27 C28 H281 104.64 . . no
H281 C28 H282 109.91 . . no
C29 C28 H282 106.50 . . no
C27 C28 H282 104.76 . . no
C29 C28 H281 106.22 . . no
O1 C31 H311 108.62 . . no
C32 C31 H312 109.21 . . no
O1 C31 H312 108.96 . . no
C32 C31 H311 108.72 . . no
H311 C31 H312 110.22 . . no
C31 C32 H323 108.86 . . no
C31 C32 H321 108.71 . . no
C31 C32 H322 109.08 . . no
H322 C32 H323 109.91 . . no
H321 C32 H322 110.12 . . no
H321 C32 H323 110.13 . . no
O22 C3 C4 115.6(8) . . yes
H1711 C171 H1713 109.06 . . no
H1712 C171 H1713 109.53 . . no
H1711 C171 H1712 109.20 . . no
C17 C171 H1711 109.73 . . no
C17 C171 H1712 109.63 . . no
C17 C171 H1713 109.66 . . no
C17 C172 H1721 110.09 . . no
C17 C172 H1722 109.22 . . no
C17 C172 H1723 109.57 . . no
H1721 C172 H1722 109.18 . . no
H1721 C172 H1723 109.84 . . no
H1722 C172 H1723 108.91 . . no
C19 C191 H1911 109.22 . . no
C19 C191 H1912 109.11 . . no
H1911 C191 H1913 110.03 . . no
C19 C191 H1913 108.95 . . no
H1911 C191 H1912 109.66 . . no
H1912 C191 H1913 109.84 . . no
H1921 C192 H1922 109.12 . . no
C19 C192 H1921 109.11 . . no
C19 C192 H1922 109.71 . . no
C19 C192 H1923 109.94 . . no
H1921 C192 H1923 108.82 . . no
H1922 C192 H1923 110.12 . . no
C19 C193 H1931 109.83 . . no
C19 C193 H1932 110.07 . . no
C19 C193 H1933 109.08 . . no
H1931 C193 H1932 109.85 . . no
H1931 C193 H1933 108.57 . . no
H1932 C193 H1933 109.42 . . no
C294 C2 H23 111.47 . . no
C294 C2 H21 110.05 . . no
H22 C2 H23 108.74 . . no
H21 C2 H22 108.66 . . no
H21 C2 H23 108.20 . . no
C294 C2 H22 109.67 . . no
C4 C3 H32 108.81 . . no
O22 C3 H32 107.33 . . no
O22 C3 H31 107.06 . . no
H31 C3 H32 109.42 . . no
C4 C3 H31 108.50 . . no
H41 C4 H42 110.64 . . no
C3 C4 H41 107.38 . . no
C3 C4 H42 108.55 . . no
H42 C4 H43 111.54 . . no
H41 C4 H43 110.40 . . no
C3 C4 H43 108.19 . . no
H2712 C271 H2713 109.81 . . no
C27 C271 H2712 109.43 . . no
C27 C271 H2713 109.95 . . no
C27 C271 H2711 109.28 . . no
H2711 C271 H2713 109.45 . . no
H2711 C271 H2712 108.89 . . no
C27 C272 H2721 108.98 . . no
C27 C272 H2723 108.80 . . no
H2721 C272 H2722 110.22 . . no
H2721 C272 H2723 109.03 . . no
H2722 C272 H2723 110.17 . . no
C27 C272 H2722 109.60 . . no
C29 C291 H2912 108.22 . . no
H2911 C291 H2913 110.93 . . no
C29 C291 H2911 109.89 . . no
H2911 C291 H2912 106.99 . . no
H2912 C291 H2913 109.16 . . no
C29 C291 H2913 111.50 . . no
H2921 C292 H2922 110.25 . . no
C29 C292 H2922 108.27 . . no
C29 C292 H2923 108.75 . . no
C29 C292 H2921 110.27 . . no
H2922 C292 H2923 108.44 . . no
H2921 C292 H2923 110.79 . . no
C29 C293 H2933 110.30 . . no
H2931 C293 H2932 108.15 . . no
C29 C293 H2932 109.02 . . no
H2932 C293 H2933 110.39 . . no
H2931 C293 H2933 110.12 . . no
C29 C293 H2931 108.81 . . no
O22 C294 C2 121.7(6) . . yes
O22 C294 H2941 107.39 . . no
O22 C294 H2942 104.26 . . no
C2 C294 H2941 108.19 . . no
C2 C294 H2942 105.36 . . no
H2941 C294 H2942 109.51 . . no

loop_
_geom_bond_atom_site_label_1
_geom_bond_atom_site_label_2
_geom_bond_distance
_geom_bond_site_symmetry_2
_geom_bond_publ_flag
Ti1 O1 1.992(2) . yes
Ti1 O11 1.861(2) . yes
Ti1 O21 1.851(2) . yes
Ti1 C1 2.078(4) . yes
Ti1 O1 2.004(2) 2_656 yes
S1 C11 1.787(3) . yes
S1 C21 1.780(3) . yes
O1 C31 1.458(4) . yes
O11 C12 1.340(3) . yes
O21 C22 1.347(4) . yes
O22 C294 1.475(8) . yes
O22 C3 1.113(8) 2_566 yes
O22 C294 1.475(8) 2_566 yes
O22 C3 1.113(8) . yes
C11 C16 1.399(4) . no
C11 C12 1.399(4) . no
C12 C13 1.401(4) . no
C13 C14 1.391(4) . no
C14 C15 1.390(4) . no
C15 C16 1.398(4) . no
C15 C17 1.539(4) . no
C17 C18 1.557(4) . no
C17 C171 1.525(6) . no
C17 C172 1.546(5) . no
C18 C19 1.552(4) . no
C19 C192 1.542(6) . no
C19 C193 1.524(6) . no
C19 C191 1.529(5) . no
C21 C26 1.404(4) . no
C21 C22 1.400(4) . no
C22 C23 1.400(4) . no
C23 C24 1.386(4) . no
C24 C25 1.400(4) . no
C25 C27 1.535(4) . no
C25 C26 1.395(4) . no
C27 C271 1.542(5) . no
C27 C272 1.552(5) . no
C27 C28 1.554(4) . no
C28 C29 1.546(6) . no
C29 C291 1.494(6) . no
C29 C292 1.528(5) . no
C29 C293 1.538(6) . no
C31 C32 1.507(5) . no
C1 H11 1.0047 . no
C1 H12 1.0030 . no
C1 H13 0.9997 . no
C13 H131 0.9987 . no
C14 H141 0.9956 . no
C16 H161 0.9990 . no
C18 H182 0.9988 . no
C18 H181 0.9983 . no
C23 H231 0.9907 . no
C24 H241 0.9983 . no
C26 H261 0.9898 . no
C28 H281 0.9988 . no
C28 H282 0.9952 . no
C31 H312 0.9911 . no
C31 H311 0.9999 . no
C32 H321 0.9941 . no
C32 H322 0.9974 . no
C32 H323 0.9974 . no
C2 C294 1.509(12) . no
C3 C4 1.520(11) . no
C171 H1711 1.0047 . no
C171 H1712 0.9983 . no
C171 H1713 0.9995 . no
C172 H1722 1.0078 . no
C172 H1723 0.9989 . no
C172 H1721 0.9958 . no
C191 H1912 1.0011 . no
C191 H1911 0.9985 . no
C191 H1913 0.9948 . no
C192 H1922 0.9928 . no
C192 H1921 1.0102 . no
C192 H1923 0.9981 . no
C193 H1933 1.0084 . no
C193 H1931 1.0024 . no
C193 H1932 0.9927 . no
C2 H21 1.0093 . no
C2 H22 1.0008 . no
C2 H23 1.0068 . no
C3 H31 1.0020 . no
C3 H32 0.9991 . no
C4 H41 1.0000 . no
C4 H42 0.9857 . no
C4 H43 0.9902 . no
C271 H2713 0.9944 . no
C271 H2711 1.0061 . no
C271 H2712 1.0008 . no
C272 H2723 1.0025 . no
C272 H2721 1.0028 . no
C272 H2722 0.9884 . no
C291 H2911 1.0043 . no
C291 H2912 1.0269 . no
C291 H2913 0.9772 . no
C292 H2921 0.9813 . no
C292 H2922 1.0092 . no
C292 H2923 1.0033 . no
C293 H2933 0.9827 . no
C293 H2931 1.0097 . no
C293 H2932 1.0066 . no
C294 H2941 0.9723 . no
C294 H2942 1.0276 . no

loop_
_geom_hbond_atom_site_label_D
_geom_hbond_atom_site_label_H
_geom_hbond_atom_site_label_A
_geom_hbond_distance_DH
_geom_hbond_distance_HA
_geom_hbond_distance_DA
_geom_hbond_angle_DHA
_geom_hbond_site_symmetry_A
_geom_hbond_publ_flag
C31 H311 O21 1.0000 2.5100 3.017(4) 111.00 2_656 yes

loop_
_geom_torsion_atom_site_label_1
_geom_torsion_atom_site_label_2
_geom_torsion_atom_site_label_3
_geom_torsion_atom_site_label_4
_geom_torsion
_geom_torsion_site_symmetry_1
_geom_torsion_site_symmetry_3
_geom_torsion_site_symmetry_4
_geom_torsion_publ_flag
O11 Ti1 O1 C31 14.1(2) . . . no
O11 Ti1 O1 Ti1 -162.43(11) . . 2_656 no
O21 Ti1 O1 C31 129.2(3) . . . no
O21 Ti1 O1 Ti1 -47.3(3) . . 2_656 no
C1 Ti1 O1 C31 -83.5(2) . . . no
C1 Ti1 O1 Ti1 100.03(12) . . 2_656 no
O1 Ti1 O1 C31 176.5(2) 2_656 . . no
O1 Ti1 O1 Ti1 0.00(9) 2_656 . 2_656 no
O1 Ti1 O11 C12 104.4(3) . . . no
O21 Ti1 O11 C12 -54.0(3) . . . no
C1 Ti1 O11 C12 -154.2(3) . . . no
O1 Ti1 O11 C12 58.9(4) 2_656 . . no
O1 Ti1 O21 C22 -38.6(4) . . . no
O11 Ti1 O21 C22 75.0(3) . . . no
C1 Ti1 O21 C22 173.8(3) . . . no
O1 Ti1 O21 C22 -83.2(3) 2_656 . . no
O1 Ti1 O1 Ti1 0.00(10) . 2_656 2_656 no
O1 Ti1 O1 C31 176.5(2) . 2_656 2_656 no
O11 Ti1 O1 Ti1 48.3(3) . 2_656 2_656 no
O11 Ti1 O1 C31 -135.2(3) . 2_656 2_656 no
O21 Ti1 O1 Ti1 162.87(11) . 2_656 2_656 no
O21 Ti1 O1 C31 -20.6(2) . 2_656 2_656 no
C1 Ti1 O1 Ti1 -97.85(12) . 2_656 2_656 no
C1 Ti1 O1 C31 78.7(2) . 2_656 2_656 no
C21 S1 C11 C12 97.9(2) . . . no
C11 S1 C21 C22 -86.1(2) . . . no
C21 S1 C11 C16 -83.2(2) . . . no
C11 S1 C21 C26 95.0(2) . . . no
Ti1 O1 C31 C32 -97.6(3) . . . no
Ti1 O1 C31 C32 78.3(3) 2_656 . . no
Ti1 O11 C12 C11 -11.2(4) . . . no
Ti1 O11 C12 C13 168.4(2) . . . no
Ti1 O21 C22 C21 -8.1(4) . . . no
Ti1 O21 C22 C23 171.3(2) . . . no
C3 O22 C294 C2 163.8(7) . . . no
C294 O22 C3 C4 -169.9(6) . . . no
C294 O22 C3 C4 10.1(6) 2_566 . . no
C3 O22 C294 C2 -16.2(7) 2_566 . . no
C16 C11 C12 O11 177.3(2) . . . no
C12 C11 C16 C15 0.4(4) . . . no
S1 C11 C16 C15 -178.5(2) . . . no
S1 C11 C12 C13 176.5(2) . . . no
S1 C11 C12 O11 -3.9(4) . . . no
C16 C11 C12 C13 -2.3(4) . . . no
C11 C12 C13 C14 3.2(4) . . . no
O11 C12 C13 C14 -176.4(3) . . . no
C12 C13 C14 C15 -2.2(5) . . . no
C13 C14 C15 C17 176.6(3) . . . no
C13 C14 C15 C16 0.3(4) . . . no
C14 C15 C17 C18 50.8(4) . . . no
C16 C15 C17 C172 111.0(4) . . . no
C14 C15 C17 C172 -65.1(4) . . . no
C17 C15 C16 C11 -175.6(3) . . . no
C16 C15 C17 C18 -133.1(3) . . . no
C16 C15 C17 C171 -6.6(4) . . . no
C14 C15 C16 C11 0.7(4) . . . no
C14 C15 C17 C171 177.3(3) . . . no
C15 C17 C18 C19 71.4(4) . . . no
C172 C17 C18 C19 -172.1(3) . . . no
C171 C17 C18 C19 -55.2(4) . . . no
C17 C18 C19 C192 79.8(4) . . . no
C17 C18 C19 C193 -163.6(3) . . . no
C17 C18 C19 C191 -43.9(5) . . . no
S1 C21 C22 O21 0.5(4) . . . no
C22 C21 C26 C25 1.7(4) . . . no
C26 C21 C22 O21 179.4(3) . . . no
S1 C21 C26 C25 -179.4(2) . . . no
S1 C21 C22 C23 -179.0(2) . . . no
C26 C21 C22 C23 -0.1(4) . . . no
C21 C22 C23 C24 -1.8(4) . . . no
O21 C22 C23 C24 178.7(3) . . . no
C22 C23 C24 C25 2.2(4) . . . no
C23 C24 C25 C27 178.8(3) . . . no
C23 C24 C25 C26 -0.6(4) . . . no
C24 C25 C27 C28 68.6(4) . . . no
C26 C25 C27 C28 -112.0(3) . . . no
C24 C25 C27 C272 -49.5(4) . . . no
C24 C25 C26 C21 -1.3(4) . . . no
C27 C25 C26 C21 179.3(3) . . . no
C26 C25 C27 C272 129.9(3) . . . no
C24 C25 C27 C271 -163.8(3) . . . no
C26 C25 C27 C271 15.6(4) . . . no
C271 C27 C28 C29 -68.1(4) . . . no
C25 C27 C28 C29 58.8(4) . . . no
C272 C27 C28 C29 177.4(3) . . . no
C27 C28 C29 C292 174.2(3) . . . no
C27 C28 C29 C291 53.3(5) . . . no
C27 C28 C29 C293 -71.5(4) . . . no
